data_4062238
loop_
_publ_author_name
'Iravani, Effat'
'Neum\"uller, Bernhard'

_publ_section_title
;
 Trimerization of Phenylacetonitrile. InMe~3~ as a Base for C-H Acidic Nitriles
;
_journal_issue 20
_journal_name_full Organometallics
_journal_page_first 4129
_journal_page_last 4135
_journal_paper_doi 10.1021/om0303956
_journal_volume 22
_journal_year 2003
_chemical_formula_sum 'C39 H50 In N5'
_chemical_formula_weight 703.66
_space_group_IT_number 2
_symmetry_cell_setting triclinic
_symmetry_space_group_name_Hall '-P 1'
_symmetry_space_group_name_H-M 'P -1'
_cell_angle_alpha 65.98(1)
_cell_angle_beta 81.43(1)
_cell_angle_gamma 77.94(1)
_cell_formula_units_Z 2
_cell_length_a 11.065(1)
_cell_length_b 12.786(2)
_cell_length_c 14.356(2)
_cell_measurement_temperature 193(2)
_cell_volume 1809.6(4)
_diffrn_ambient_temperature 193(2)
_exptl_crystal_density_diffrn 1.291
_cod_database_code 4062238

loop_
_symmetry_equiv_pos_as_xyz
'x, y, z'
'-x, -y, -z'

loop_
_atom_site_label
_atom_site_type_symbol
_atom_site_fract_x
_atom_site_fract_y
_atom_site_fract_z
_atom_site_U_iso_or_equiv
_atom_site_adp_type
_atom_site_occupancy
_atom_site_symmetry_multiplicity
_atom_site_calc_flag
_atom_site_refinement_flags
_atom_site_disorder_assembly
_atom_site_disorder_group
In1 In 1.313040(17) 0.377337(17) 0.734441(17) 0.05087(10) Uani 1 1 d . . .
N1 N 1.3053(2) 0.5648(2) 0.6752(2) 0.0553(6) Uani 1 1 d . . .
H1 H 1.356(4) 0.613(3) 0.655(3) 0.056(10) Uiso 1 1 d . . .
N2 N 0.9273(3) 0.8487(3) 0.6398(3) 0.0580(7) Uani 1 1 d . . .
H2 H 0.968(4) 0.901(4) 0.608(4) 0.078(14) Uiso 1 1 d . . .
H3 H 0.850(4) 0.862(4) 0.643(3) 0.065(11) Uiso 1 1 d . . .
N3 N 1.1178(2) 0.5114(2) 0.7208(2) 0.0485(5) Uani 1 1 d . . .
C1 C 1.1828(3) 0.6022(3) 0.6815(2) 0.0491(6) Uani 1 1 d . . .
C2 C 1.1211(3) 0.7181(3) 0.6525(2) 0.0477(6) Uani 1 1 d . . .
C21 C 1.1941(3) 0.8150(3) 0.6113(2) 0.0485(6) Uani 1 1 d . . .
C22 C 1.2015(3) 0.8781(3) 0.6686(3) 0.0570(7) Uani 1 1 d . . .
H221 H 1.1582 0.8602 0.7341 0.094(2) Uiso 1 1 calc R . .
C23 C 1.2717(3) 0.9676(3) 0.6313(3) 0.0653(9) Uani 1 1 d . . .
H231 H 1.2759 1.0104 0.6711 0.094(2) Uiso 1 1 calc R . .
C24 C 1.3346(3) 0.9935(3) 0.5364(3) 0.0653(9) Uani 1 1 d . . .
H241 H 1.3832 1.0538 0.5113 0.094(2) Uiso 1 1 calc R . .
C25 C 1.3279(3) 0.9325(3) 0.4775(3) 0.0647(9) Uani 1 1 d . . .
H251 H 1.3711 0.9512 0.4119 0.094(2) Uiso 1 1 calc R . .
C26 C 1.2577(3) 0.8436(3) 0.5146(3) 0.0574(7) Uani 1 1 d . . .
H261 H 1.2529 0.8019 0.4740 0.094(2) Uiso 1 1 calc R . .
C3 C 0.9915(3) 0.7375(3) 0.6661(2) 0.0483(6) Uani 1 1 d . . .
C4 C 0.9255(3) 0.6419(3) 0.7098(2) 0.0486(6) Uani 1 1 d . . .
C41 C 0.7868(3) 0.6626(3) 0.7271(3) 0.0513(7) Uani 1 1 d . . .
C42 C 0.7128(3) 0.7081(3) 0.6448(3) 0.0607(8) Uani 1 1 d . . .
H421 H 0.7500 0.7276 0.5771 0.094(2) Uiso 1 1 calc R . .
C43 C 0.5827(3) 0.7252(3) 0.6616(3) 0.0670(9) Uani 1 1 d . . .
H431 H 0.5325 0.7580 0.6051 0.094(2) Uiso 1 1 calc R . .
C44 C 0.5282(3) 0.6946(3) 0.7597(4) 0.0677(10) Uani 1 1 d . . .
H441 H 0.4405 0.7054 0.7709 0.094(2) Uiso 1 1 calc R . .
C45 C 0.6012(3) 0.6481(3) 0.8415(3) 0.0659(9) Uani 1 1 d . . .
H451 H 0.5637 0.6259 0.9092 0.094(2) Uiso 1 1 calc R . .
C46 C 0.7295(3) 0.6336(3) 0.8253(3) 0.0604(8) Uani 1 1 d . . .
H461 H 0.7788 0.6034 0.8823 0.094(2) Uiso 1 1 calc R . .
C5 C 0.9934(3) 0.5318(3) 0.7364(2) 0.0475(6) Uani 1 1 d . . .
C6 C 0.9354(3) 0.4225(3) 0.7860(3) 0.0516(7) Uani 1 1 d . . .
H61 H 0.9680 0.3761 0.8540 0.094(2) Uiso 1 1 calc R . .
H62 H 0.8448 0.4447 0.7966 0.094(2) Uiso 1 1 calc R . .
C61 C 0.9595(2) 0.3478(3) 0.7244(2) 0.0491(6) Uani 1 1 d . . .
C62 C 0.9381(3) 0.3953(3) 0.6215(3) 0.0564(7) Uani 1 1 d . . .
H621 H 0.9110 0.4764 0.5889 0.094(2) Uiso 1 1 calc R . .
C63 C 0.9553(3) 0.3264(4) 0.5654(3) 0.0649(9) Uani 1 1 d . . .
H631 H 0.9406 0.3604 0.4949 0.094(2) Uiso 1 1 calc R . .
C64 C 0.9943(4) 0.2071(4) 0.6129(3) 0.0703(10) Uani 1 1 d . . .
H641 H 1.0061 0.1594 0.5750 0.094(2) Uiso 1 1 calc R . .
C65 C 1.0155(4) 0.1594(3) 0.7141(3) 0.0683(9) Uani 1 1 d . . .
H651 H 1.0417 0.0780 0.7467 0.094(2) Uiso 1 1 calc R . .
C66 C 0.9988(3) 0.2289(3) 0.7705(3) 0.0591(8) Uani 1 1 d . . .
H661 H 1.0146 0.1947 0.8408 0.094(2) Uiso 1 1 calc R . .
C7 C 1.3068(3) 0.3159(4) 0.6159(3) 0.0679(9) Uani 1 1 d . . .
H71 H 1.2203 0.3218 0.6038 0.094(2) Uiso 1 1 calc R . .
H72 H 1.3475 0.2347 0.6373 0.094(2) Uiso 1 1 calc R . .
H73 H 1.3499 0.3633 0.5528 0.094(2) Uiso 1 1 calc R . .
C8 C 1.2868(4) 0.2958(4) 0.8980(3) 0.0746(10) Uani 1 1 d . . .
H81 H 1.1996 0.2872 0.9177 0.094(2) Uiso 1 1 calc R . .
H82 H 1.3098 0.3439 0.9288 0.094(2) Uiso 1 1 calc R . .
H83 H 1.3389 0.2191 0.9220 0.094(2) Uiso 1 1 calc R . .
C9 C 1.5878(4) 0.4409(4) 0.6288(4) 0.0825(13) Uani 1 1 d . . .
H91 H 1.6785 0.4311 0.6227 0.094(2) Uiso 1 1 calc R . .
H92 H 1.5534 0.5172 0.6306 0.094(2) Uiso 1 1 calc R . .
H93 H 1.5589 0.4353 0.5700 0.094(2) Uiso 1 1 calc R . .
C10 C 1.5867(4) 0.3601(4) 0.8117(4) 0.0786(11) Uani 1 1 d . . .
H101 H 1.6773 0.3496 0.8075 0.094(2) Uiso 1 1 calc R . .
H102 H 1.5575 0.3006 0.8750 0.094(2) Uiso 1 1 calc R . .
H103 H 1.5520 0.4372 0.8116 0.094(2) Uiso 1 1 calc R . .
N4 N 1.5465(2) 0.3493(2) 0.7239(3) 0.0597(7) Uani 1 1 d . . .
C11 C 1.6031(3) 0.2371(3) 0.7184(3) 0.0624(8) Uani 1 1 d . . .
H111 H 1.6939 0.2269 0.7213 0.094(2) Uiso 1 1 calc R . .
H112 H 1.5878 0.2387 0.6516 0.094(2) Uiso 1 1 calc R . .
C12 C 1.5551(3) 0.1331(3) 0.8031(3) 0.0639(8) Uani 1 1 d . . .
H121 H 1.5814 0.1237 0.8694 0.094(2) Uiso 1 1 calc R . .
H122 H 1.4634 0.1473 0.8069 0.094(2) Uiso 1 1 calc R . .
N5 N 1.6004(4) 0.0284(3) 0.7858(3) 0.0752(9) Uani 1 1 d . . .
C13 C 1.7270(5) -0.0182(4) 0.8132(5) 0.0960(16) Uani 1 1 d . . .
H131 H 1.7800 0.0401 0.7739 0.094(2) Uiso 1 1 calc R . .
H132 H 1.7558 -0.0877 0.7978 0.094(2) Uiso 1 1 calc R . .
H133 H 1.7309 -0.0387 0.8864 0.094(2) Uiso 1 1 calc R . .
C14 C 1.5210(6) -0.0586(4) 0.8433(5) 0.1073(19) Uani 1 1 d . . .
H141 H 1.4355 -0.0267 0.8244 0.094(2) Uiso 1 1 calc R . .
H142 H 1.5243 -0.0796 0.9167 0.094(2) Uiso 1 1 calc R . .
H143 H 1.5499 -0.1277 0.8275 0.094(2) Uiso 1 1 calc R . .
C15 C 0.8431(4) 0.1837(4) 0.0473(3) 0.0679(9) Uani 1 1 d . . .
C16 C 0.7502(4) 0.2744(4) 0.0491(3) 0.0731(10) Uani 1 1 d . . .
H161 H 0.6682 0.2739 0.0372 0.094(2) Uiso 1 1 calc R . .
C17 C 0.7746(4) 0.3653(4) 0.0677(4) 0.0824(12) Uani 1 1 d . . .
H171 H 0.7095 0.4260 0.0700 0.094(2) Uiso 1 1 calc R . .
C18 C 0.8944(5) 0.3678(4) 0.0829(3) 0.0824(12) Uani 1 1 d . . .
H181 H 0.9123 0.4309 0.0943 0.094(2) Uiso 1 1 calc R . .
C19 C 0.9877(4) 0.2781(4) 0.0814(3) 0.0762(11) Uani 1 1 d . . .
H191 H 1.0698 0.2790 0.0927 0.094(2) Uiso 1 1 calc R . .
C20 C 0.9626(4) 0.1878(4) 0.0637(3) 0.0714(10) Uani 1 1 d . . .
H201 H 1.0278 0.1267 0.0625 0.094(2) Uiso 1 1 calc R . .
C201 C 0.8165(5) 0.0851(5) 0.0278(4) 0.0900(13) Uani 1 1 d . . .
H202 H 0.7279 0.0964 0.0189 0.094(2) Uiso 1 1 calc R . .
H203 H 0.8394 0.0122 0.0860 0.094(2) Uiso 1 1 calc R . .
H204 H 0.8647 0.0818 -0.0343 0.094(2) Uiso 1 1 calc R . .

loop_
_atom_site_aniso_label
_atom_site_aniso_U_11
_atom_site_aniso_U_22
_atom_site_aniso_U_33
_atom_site_aniso_U_23
_atom_site_aniso_U_13
_atom_site_aniso_U_12
In1 0.04487(13) 0.05079(14) 0.05394(16) -0.01782(10) 0.00001(9) -0.00930(8)
N1 0.0416(12) 0.0516(13) 0.0700(19) -0.0200(13) -0.0003(11) -0.0123(11)
N2 0.0453(13) 0.0526(15) 0.073(2) -0.0225(14) -0.0012(12) -0.0087(11)
N3 0.0417(11) 0.0502(13) 0.0552(15) -0.0224(11) -0.0015(10) -0.0085(10)
C1 0.0459(13) 0.0528(15) 0.0484(16) -0.0190(13) -0.0001(12) -0.0116(12)
C2 0.0436(13) 0.0522(15) 0.0476(16) -0.0192(12) -0.0002(11) -0.0112(11)
C21 0.0438(13) 0.0486(14) 0.0499(16) -0.0160(12) -0.0025(11) -0.0078(11)
C22 0.0591(17) 0.0593(17) 0.0565(19) -0.0249(15) 0.0023(14) -0.0172(14)
C23 0.0613(18) 0.0603(18) 0.081(3) -0.0315(18) -0.0011(17) -0.0183(15)
C24 0.0476(15) 0.0530(17) 0.086(3) -0.0143(17) -0.0034(15) -0.0154(13)
C25 0.0506(16) 0.069(2) 0.062(2) -0.0125(16) 0.0030(14) -0.0145(14)
C26 0.0522(15) 0.0636(18) 0.0551(19) -0.0211(15) 0.0015(13) -0.0144(13)
C3 0.0461(14) 0.0526(15) 0.0466(16) -0.0189(13) -0.0020(11) -0.0104(12)
C4 0.0411(13) 0.0549(15) 0.0501(17) -0.0196(13) -0.0018(11) -0.0107(11)
C41 0.0427(13) 0.0516(15) 0.0608(19) -0.0232(14) 0.0010(12) -0.0105(11)
C42 0.0499(16) 0.0625(18) 0.064(2) -0.0161(16) -0.0075(14) -0.0127(13)
C43 0.0500(16) 0.0624(19) 0.084(3) -0.0192(18) -0.0147(16) -0.0108(14)
C44 0.0414(14) 0.0645(19) 0.099(3) -0.036(2) 0.0017(16) -0.0094(13)
C45 0.0537(17) 0.070(2) 0.079(3) -0.0374(19) 0.0115(16) -0.0148(15)
C46 0.0514(16) 0.0675(19) 0.066(2) -0.0300(17) 0.0011(14) -0.0125(14)
C5 0.0438(13) 0.0541(15) 0.0471(16) -0.0208(13) 0.0024(11) -0.0150(11)
C6 0.0471(14) 0.0543(16) 0.0538(18) -0.0215(13) 0.0044(12) -0.0139(12)
C61 0.0396(12) 0.0526(15) 0.0554(17) -0.0207(13) 0.0030(11) -0.0133(11)
C62 0.0529(15) 0.0628(18) 0.0533(18) -0.0188(14) -0.0013(13) -0.0190(13)
C63 0.0678(19) 0.079(2) 0.055(2) -0.0274(17) -0.0032(15) -0.0266(17)
C64 0.070(2) 0.077(2) 0.077(3) -0.042(2) 0.0101(18) -0.0271(18)
C65 0.073(2) 0.0574(18) 0.077(3) -0.0306(18) 0.0044(18) -0.0130(16)
C66 0.0626(17) 0.0578(17) 0.0554(19) -0.0209(15) 0.0004(14) -0.0120(14)
C7 0.0583(18) 0.083(2) 0.071(2) -0.038(2) 0.0028(16) -0.0180(17)
C8 0.066(2) 0.088(3) 0.056(2) -0.0175(19) -0.0013(16) -0.0051(18)
C9 0.0539(18) 0.067(2) 0.105(3) -0.014(2) 0.011(2) -0.0158(16)
C10 0.062(2) 0.085(3) 0.102(3) -0.045(2) -0.016(2) -0.0140(18)
N4 0.0459(12) 0.0567(15) 0.0725(19) -0.0211(13) -0.0007(12) -0.0104(11)
C11 0.0499(15) 0.0620(19) 0.070(2) -0.0239(17) 0.0060(15) -0.0090(14)
C12 0.0609(18) 0.0572(18) 0.067(2) -0.0189(16) -0.0006(16) -0.0093(14)
N5 0.084(2) 0.0641(18) 0.076(2) -0.0282(16) -0.0036(17) -0.0080(16)
C13 0.085(3) 0.076(3) 0.107(4) -0.031(3) 0.007(3) 0.010(2)
C14 0.129(4) 0.067(3) 0.127(5) -0.025(3) -0.027(4) -0.031(3)
C15 0.0649(19) 0.086(2) 0.056(2) -0.0301(18) 0.0044(16) -0.0184(18)
C16 0.0584(18) 0.094(3) 0.062(2) -0.028(2) -0.0026(16) -0.0106(18)
C17 0.086(3) 0.080(3) 0.068(3) -0.024(2) 0.006(2) -0.007(2)
C18 0.106(3) 0.091(3) 0.057(2) -0.030(2) 0.009(2) -0.040(3)
C19 0.070(2) 0.105(3) 0.057(2) -0.030(2) 0.0021(17) -0.030(2)
C20 0.0599(18) 0.099(3) 0.052(2) -0.0280(19) 0.0023(15) -0.0138(19)
C201 0.091(3) 0.099(3) 0.089(3) -0.044(3) 0.007(3) -0.030(3)

loop_
_geom_bond_atom_site_label_1
_geom_bond_atom_site_label_2
_geom_bond_distance
_geom_bond_site_symmetry_2
_geom_bond_publ_flag
In1 C8 2.148(4) . ?
In1 C7 2.159(4) . ?
In1 N1 2.180(3) . ?
In1 N3 2.439(2) . ?
In1 N4 2.523(3) . ?
N1 C1 1.342(4) . ?
N2 C3 1.374(4) . ?
N3 C5 1.348(4) . ?
N3 C1 1.371(4) . ?
C1 C2 1.413(4) . ?
C2 C3 1.401(4) . ?
C2 C21 1.489(4) . ?
C21 C22 1.386(5) . ?
C21 C26 1.400(5) . ?
C22 C23 1.396(5) . ?
C23 C24 1.377(6) . ?
C24 C25 1.381(6) . ?
C25 C26 1.389(5) . ?
C3 C4 1.426(4) . ?
C4 C5 1.378(4) . ?
C4 C41 1.502(4) . ?
C41 C42 1.391(5) . ?
C41 C46 1.392(5) . ?
C42 C43 1.409(5) . ?
C43 C44 1.377(6) . ?
C44 C45 1.378(6) . ?
C45 C46 1.389(5) . ?
C5 C6 1.517(4) . ?
C6 C61 1.508(4) . ?
C61 C62 1.385(5) . ?
C61 C66 1.389(5) . ?
C62 C63 1.386(5) . ?
C63 C64 1.394(6) . ?
C64 C65 1.363(6) . ?
C65 C66 1.397(5) . ?
C9 N4 1.477(5) . ?
C10 N4 1.463(6) . ?
N4 C11 1.469(5) . ?
C11 C12 1.521(5) . ?
C12 N5 1.434(5) . ?
N5 C13 1.448(6) . ?
N5 C14 1.462(6) . ?
C15 C16 1.385(6) . ?
C15 C20 1.392(6) . ?
C15 C201 1.491(6) . ?
C16 C17 1.379(7) . ?
C17 C18 1.384(7) . ?
C18 C19 1.378(7) . ?
C19 C20 1.367(7) . ?
